data_4343020
loop_
_publ_author_name
'Zhu, Yuan-Yuan'
'Zhang, Yi-Quan'
'Yin, Ting-Ting'
'Gao, Chen'
'Wang, Bing-Wu'
'Gao, Song'

_publ_section_title
;
 A Family of Co(II)Co(III)3 Single-Ion Magnets with Zero-Field Slow
 Magnetic Relaxation: Fine Tuning of Energy Barrier by Remote Substituent
 and Counter Cation.
;
_journal_issue 11
_journal_name_full 'Inorganic chemistry'
_journal_page_first 5475
_journal_page_last 5486
_journal_paper_doi 10.1021/acs.inorgchem.5b00526
_journal_volume 54
_journal_year 2015
_chemical_absolute_configuration ad
_chemical_formula_moiety C117H131Br6Co4N14O18
_chemical_formula_sum 'C117 H131 Br6 Co4 N14 O18'
_chemical_formula_weight 2736.54
_chemical_name_common Co4-Br-DBU(R)
_chemical_name_systematic
; 
 ? 
;
_space_group_IT_number 19
_symmetry_cell_setting orthorhombic
_symmetry_space_group_name_Hall 'P 2ac 2ab'
_symmetry_space_group_name_H-M 'P 21 21 21'
_atom_sites_solution_hydrogens geom
_atom_sites_solution_primary direct
_atom_sites_solution_secondary difmap
_audit_creation_method SHELXL-97
_cell_angle_alpha 90.00
_cell_angle_beta 90.00
_cell_angle_gamma 90.00
_cell_formula_units_Z 4
_cell_length_a 12.780(3)
_cell_length_b 19.188(4)
_cell_length_c 47.313(10)
_cell_measurement_reflns_used 30950
_cell_measurement_temperature 173(2)
_cell_measurement_theta_max 26.38
_cell_measurement_theta_min 0.86
_cell_volume 11602(4)
_computing_cell_refinement 'CrystalClear (Rigaku Inc., 2008)'
_computing_data_collection 'CrystalClear (Rigaku Inc., 2008)'
_computing_data_reduction 'CrystalClear (Rigaku Inc., 2008)'
_computing_molecular_graphics
;
 Mercury: visualization and analysis of crystal structures, C. F. Macrae,
 P. R. Edgington, P. McCabe, E. Pidcock, G. P. Shields, R. Taylor,
 M. Towler and J. van de Streek, J. Appl. Cryst., 39, 453-457, 2006.
;
_computing_publication_material 'SHELX-97 (Sheldrick, 1997)'
_computing_structure_refinement 'SHELX-97 (Sheldrick, 1997)'
_computing_structure_solution 'SHELX-97 (Sheldrick, 1997)'
_diffrn_ambient_temperature 173(2)
_diffrn_detector_area_resol_mean 28.5714
_diffrn_measured_fraction_theta_full 0.993
_diffrn_measured_fraction_theta_max 0.993
_diffrn_measurement_device_type 'Saturn724+ CCD'
_diffrn_measurement_method '\w scans at fixed \c = 45\%'
_diffrn_radiation_monochromator graphite
_diffrn_radiation_source 'fine-focus sealed tube'
_diffrn_radiation_type MoK\a
_diffrn_radiation_wavelength 0.71073
_diffrn_reflns_av_R_equivalents 0.0763
_diffrn_reflns_av_sigmaI/netI 0.0926
_diffrn_reflns_limit_h_max 15
_diffrn_reflns_limit_h_min -15
_diffrn_reflns_limit_k_max 23
_diffrn_reflns_limit_k_min -23
_diffrn_reflns_limit_l_max 58
_diffrn_reflns_limit_l_min -48
_diffrn_reflns_number 62813
_diffrn_reflns_theta_full 26.38
_diffrn_reflns_theta_max 26.38
_diffrn_reflns_theta_min 0.86
_exptl_absorpt_coefficient_mu 2.700
_exptl_absorpt_correction_T_max 1.0000
_exptl_absorpt_correction_T_min 0.4432
_exptl_absorpt_correction_type multi-scan
_exptl_absorpt_process_details 'CrystalClear (Rigaku Inc., 2008)'
_exptl_crystal_colour brown
_exptl_crystal_density_diffrn 1.567
_exptl_crystal_density_method 'not measured'
_exptl_crystal_description rod
_exptl_crystal_F_000 5572
_exptl_crystal_size_max 0.41
_exptl_crystal_size_mid 0.12
_exptl_crystal_size_min 0.11
_refine_diff_density_max 1.491
_refine_diff_density_min -1.192
_refine_diff_density_rms 0.230
_refine_ls_abs_structure_details 'Flack H D (1983), Acta Cryst. A39, 876-881'
_refine_ls_abs_structure_Flack 0.051(13)
_refine_ls_extinction_method none
_refine_ls_goodness_of_fit_ref 1.189
_refine_ls_hydrogen_treatment constr
_refine_ls_matrix_type full
_refine_ls_number_parameters 1302
_refine_ls_number_reflns 23436
_refine_ls_number_restraints 133
_refine_ls_restrained_S_all 1.189
_refine_ls_R_factor_all 0.1152
_refine_ls_R_factor_gt 0.0929
_refine_ls_shift/su_max 0.002
_refine_ls_shift/su_mean 0.000
_refine_ls_structure_factor_coef Fsqd
_refine_ls_weighting_details 'calc w=1/[\s^2^(Fo^2^)+(0.1082P)^2^+24.4867P] where P=(Fo^2^+2Fc^2^)/3'
_refine_ls_weighting_scheme calc
_refine_ls_wR_factor_gt 0.2270
_refine_ls_wR_factor_ref 0.2514
_reflns_number_gt 19073
_reflns_number_total 23436
_reflns_threshold_expression >2sigma(I)
_cod_data_source_file ic5b00526_si_002.cif
_cod_data_source_block 5R(1051820)
_cod_depositor_comments 'Adding full bibliography for 4343016--4343023.cif.'
_cod_original_sg_symbol_H-M P2(1)2(1)2(1)
_cod_database_code 4343020

loop_
_symmetry_equiv_pos_as_xyz
'x, y, z'
'-x+1/2, -y, z+1/2'
'-x, y+1/2, -z+1/2'
'x+1/2, -y+1/2, -z'

loop_
_atom_site_label
_atom_site_type_symbol
_atom_site_fract_x
_atom_site_fract_y
_atom_site_fract_z
_atom_site_U_iso_or_equiv
_atom_site_adp_type
_atom_site_occupancy
_atom_site_symmetry_multiplicity
_atom_site_calc_flag
_atom_site_refinement_flags
Co1 Co 0.58937(10) 0.01251(7) 0.88303(3) 0.0296(3) Uani 1 1 d .
Co2 Co 0.69859(11) -0.11167(7) 0.91516(3) 0.0318(3) Uani 1 1 d .
Co3 Co 0.46541(10) 0.12507(7) 0.91894(3) 0.0307(3) Uani 1 1 d .
Co4 Co 0.59938(10) 0.02730(7) 0.81647(3) 0.0290(3) Uani 1 1 d .
Br1 Br 0.70368(16) -0.44010(8) 0.83547(4) 0.0831(6) Uani 1 1 d .
Br2 Br 0.88635(14) -0.04726(11) 1.06011(3) 0.0836(5) Uani 1 1 d .
Br3 Br 0.20864(10) -0.01740(8) 1.04514(3) 0.0606(4) Uani 1 1 d .
Br4 Br 0.42667(12) 0.48353(7) 0.86453(3) 0.0622(4) Uani 1 1 d .
Br5 Br 0.18500(10) 0.19196(7) 0.73090(3) 0.0576(3) Uani 1 1 d .
Br6 Br 1.09684(12) -0.08738(9) 0.75556(5) 0.0909(6) Uani 1 1 d .
C1 C 0.6797(8) -0.2565(6) 0.9013(2) 0.038(2) Uani 1 1 d .
C2 C 0.6317(9) -0.3208(6) 0.9063(3) 0.043(3) Uani 1 1 d .
H2 H 0.5931 -0.3276 0.9232 0.052 Uiso 1 1 calc R
C3 C 0.6392(10) -0.3737(6) 0.8873(3) 0.051(3) Uani 1 1 d .
H3 H 0.6049 -0.4166 0.8911 0.061 Uiso 1 1 calc R
C4 C 0.6970(12) -0.3660(6) 0.8621(3) 0.055(3) Uani 1 1 d .
C5 C 0.7430(10) -0.3027(6) 0.8569(3) 0.050(3) Uani 1 1 d .
H5 H 0.7792 -0.2958 0.8396 0.060 Uiso 1 1 calc R
C6 C 0.7380(9) -0.2484(5) 0.8764(2) 0.038(2) Uani 1 1 d .
C7 C 0.7945(9) -0.1848(5) 0.8696(2) 0.041(2) Uani 1 1 d .
H7 H 0.8410 -0.1860 0.8539 0.049 Uiso 1 1 calc R
C8 C 0.8474(8) -0.0649(5) 0.8743(2) 0.035(2) Uani 1 1 d .
H8 H 0.8205 -0.0480 0.8556 0.042 Uiso 1 1 calc R
C9 C 0.8264(8) -0.0094(6) 0.8967(2) 0.037(2) Uani 1 1 d .
H9A H 0.8769 -0.0147 0.9124 0.044 Uiso 1 1 calc R
H9B H 0.8361 0.0375 0.8883 0.044 Uiso 1 1 calc R
C10 C 0.9668(9) -0.0811(6) 0.8715(3) 0.042(3) Uani 1 1 d .
C11 C 1.0195(9) -0.1132(7) 0.8931(3) 0.047(3) Uani 1 1 d .
H11 H 0.9825 -0.1288 0.9094 0.057 Uiso 1 1 calc R
C12 C 1.1254(9) -0.1228(8) 0.8914(4) 0.064(4) Uani 1 1 d .
H12 H 1.1630 -0.1409 0.9070 0.077 Uiso 1 1 calc R
C13 C 1.1755(10) -0.1066(8) 0.8675(4) 0.072(4) Uani 1 1 d .
H13 H 1.2478 -0.1171 0.8655 0.086 Uiso 1 1 calc R
C14 C 1.1244(11) -0.0754(8) 0.8462(4) 0.077(5) Uani 1 1 d .
H14 H 1.1623 -0.0622 0.8298 0.093 Uiso 1 1 calc R
C15 C 1.0170(9) -0.0619(6) 0.8474(3) 0.049(3) Uani 1 1 d .
H15 H 0.9810 -0.0404 0.8321 0.059 Uiso 1 1 calc R
C16 C 0.8312(8) -0.0968(5) 0.9636(2) 0.035(2) Uani 1 1 d .
C17 C 0.9323(9) -0.0907(6) 0.9749(2) 0.046(3) Uani 1 1 d .
H17 H 0.9914 -0.0985 0.9631 0.056 Uiso 1 1 calc R
C18 C 0.9468(10) -0.0735(6) 1.0030(2) 0.047(3) Uani 1 1 d .
H18 H 1.0159 -0.0679 1.0100 0.056 Uiso 1 1 calc R
C19 C 0.8624(9) -0.0641(6) 1.0210(2) 0.043(3) Uani 1 1 d .
C20 C 0.7629(9) -0.0698(6) 1.0100(2) 0.042(3) Uani 1 1 d .
H20 H 0.7045 -0.0630 1.0222 0.051 Uiso 1 1 calc R
C21 C 0.7457(8) -0.0850(5) 0.9820(2) 0.035(2) Uani 1 1 d .
C22 C 0.6368(9) -0.0876(5) 0.9730(2) 0.038(2) Uani 1 1 d .
H22 H 0.5836 -0.0821 0.9868 0.046 Uiso 1 1 calc R
C23 C 0.4968(8) -0.0978(5) 0.9392(2) 0.037(2) Uani 1 1 d .
H23 H 0.4719 -0.0484 0.9392 0.044 Uiso 1 1 calc R
C24 C 0.4897(8) -0.1251(6) 0.9085(2) 0.037(2) Uani 1 1 d .
H24A H 0.4915 -0.1767 0.9083 0.045 Uiso 1 1 calc R
H24B H 0.4235 -0.1096 0.8996 0.045 Uiso 1 1 calc R
C25 C 0.4268(8) -0.1385(5) 0.9590(2) 0.036(2) Uani 1 1 d .
C26 C 0.4515(9) -0.2050(6) 0.9680(3) 0.044(3) Uani 1 1 d .
H26 H 0.5166 -0.2254 0.9629 0.053 Uiso 1 1 calc R
C27 C 0.3825(12) -0.2412(7) 0.9844(3) 0.061(4) Uani 1 1 d .
H27 H 0.3998 -0.2870 0.9904 0.073 Uiso 1 1 calc R
C28 C 0.2874(11) -0.2125(7) 0.9923(3) 0.061(4) Uani 1 1 d .
H28 H 0.2403 -0.2378 1.0040 0.073 Uiso 1 1 calc R
C29 C 0.2634(10) -0.1488(8) 0.9833(3) 0.061(4) Uani 1 1 d .
H29 H 0.1988 -0.1286 0.9888 0.073 Uiso 1 1 calc R
C30 C 0.3300(9) -0.1114(6) 0.9661(2) 0.046(3) Uani 1 1 d .
H30 H 0.3094 -0.0671 0.9591 0.055 Uiso 1 1 calc R
C31 C 0.3119(8) 0.0948(5) 0.9615(2) 0.033(2) Uani 1 1 d .
C32 C 0.2063(10) 0.0846(6) 0.9682(2) 0.046(3) Uani 1 1 d .
H32 H 0.1537 0.1002 0.9555 0.055 Uiso 1 1 calc R
C33 C 0.1779(8) 0.0523(6) 0.9930(2) 0.039(2) Uani 1 1 d .
H33 H 0.1058 0.0455 0.9971 0.047 Uiso 1 1 calc R
C34 C 0.2506(8) 0.0301(7) 1.0118(2) 0.045(3) Uani 1 1 d .
C35 C 0.3555(9) 0.0387(6) 1.0053(2) 0.041(2) Uani 1 1 d .
H35 H 0.4067 0.0213 1.0180 0.049 Uiso 1 1 calc R
C36 C 0.3882(8) 0.0720(5) 0.9806(2) 0.037(2) Uani 1 1 d .
C37 C 0.4992(8) 0.0780(5) 0.9753(2) 0.034(2) Uani 1 1 d .
H37 H 0.5453 0.0655 0.9902 0.041 Uiso 1 1 calc R
C38 C 0.6573(7) 0.1003(5) 0.9486(2) 0.032(2) Uani 1 1 d .
H38 H 0.6840 0.0514 0.9476 0.038 Uiso 1 1 calc R
C39 C 0.6743(7) 0.1355(5) 0.9202(2) 0.030(2) Uani 1 1 d .
H39A H 0.6727 0.1867 0.9227 0.036 Uiso 1 1 calc R
H39B H 0.7441 0.1226 0.9128 0.036 Uiso 1 1 calc R
C40 C 0.7158(7) 0.1383(5) 0.9717(2) 0.029(2) Uani 1 1 d .
C41 C 0.6886(9) 0.2046(6) 0.9792(2) 0.043(3) Uani 1 1 d .
H41 H 0.6269 0.2247 0.9715 0.052 Uiso 1 1 calc R
C42 C 0.7504(9) 0.2435(7) 0.9980(3) 0.046(3) Uani 1 1 d .
H42 H 0.7302 0.2893 1.0033 0.055 Uiso 1 1 calc R
C43 C 0.8405(10) 0.2146(8) 1.0087(3) 0.058(4) Uani 1 1 d .
H43 H 0.8835 0.2410 1.0211 0.069 Uiso 1 1 calc R
C44 C 0.8689(10) 0.1478(7) 1.0016(3) 0.053(3) Uani 1 1 d .
H44 H 0.9307 0.1279 1.0093 0.064 Uiso 1 1 calc R
C45 C 0.8067(8) 0.1090(6) 0.9830(2) 0.042(2) Uani 1 1 d .
H45 H 0.8264 0.0629 0.9780 0.051 Uiso 1 1 calc R
C46 C 0.4809(7) 0.2734(6) 0.9144(2) 0.040(3) Uani 1 1 d .
C47 C 0.5228(8) 0.3389(6) 0.9248(2) 0.041(3) Uani 1 1 d .
H47 H 0.5586 0.3406 0.9424 0.049 Uiso 1 1 calc R
C48 C 0.5101(9) 0.3983(6) 0.9090(3) 0.049(3) Uani 1 1 d .
H48 H 0.5403 0.4406 0.9155 0.058 Uiso 1 1 calc R
C49 C 0.4533(9) 0.3980(6) 0.8834(3) 0.046(3) Uani 1 1 d .
C50 C 0.4110(9) 0.3381(5) 0.8733(2) 0.042(3) Uani 1 1 d .
H50 H 0.3708 0.3384 0.8564 0.050 Uiso 1 1 calc R
C51 C 0.4272(8) 0.2753(6) 0.8882(2) 0.038(2) Uani 1 1 d .
C52 C 0.3818(8) 0.2140(6) 0.8758(2) 0.040(3) Uani 1 1 d .
H52 H 0.3418 0.2200 0.8591 0.048 Uiso 1 1 calc R
C53 C 0.3417(7) 0.0896(5) 0.8705(2) 0.032(2) Uani 1 1 d .
H53 H 0.3859 0.0782 0.8537 0.038 Uiso 1 1 calc R
C54 C 0.3485(7) 0.0282(6) 0.8914(2) 0.035(2) Uani 1 1 d .
H54A H 0.2903 0.0306 0.9051 0.042 Uiso 1 1 calc R
H54B H 0.3433 -0.0165 0.8810 0.042 Uiso 1 1 calc R
C55 C 0.2306(7) 0.1029(6) 0.8602(2) 0.038(2) Uani 1 1 d .
C56 C 0.1526(8) 0.1205(6) 0.8791(3) 0.049(3) Uani 1 1 d .
H56 H 0.1683 0.1271 0.8985 0.059 Uiso 1 1 calc R
C57 C 0.0507(9) 0.1285(8) 0.8694(4) 0.063(4) Uani 1 1 d .
H57 H -0.0039 0.1391 0.8823 0.076 Uiso 1 1 calc R
C58 C 0.0295(11) 0.1215(8) 0.8420(4) 0.073(5) Uani 1 1 d .
H58 H -0.0402 0.1289 0.8357 0.088 Uiso 1 1 calc R
C59 C 0.1048(11) 0.1037(9) 0.8226(3) 0.071(4) Uani 1 1 d .
H59 H 0.0880 0.0987 0.8031 0.085 Uiso 1 1 calc R
C60 C 0.2070(9) 0.0933(6) 0.8323(3) 0.048(3) Uani 1 1 d .
H60 H 0.2602 0.0794 0.8195 0.057 Uiso 1 1 calc R
C61 C 0.4325(7) 0.0496(6) 0.7775(2) 0.033(2) Uani 1 1 d .
C62 C 0.3592(8) 0.0224(6) 0.7576(2) 0.039(2) Uani 1 1 d .
H62 H 0.3615 -0.0258 0.7530 0.047 Uiso 1 1 calc R
C63 C 0.2862(9) 0.0635(6) 0.7450(2) 0.048(3) Uani 1 1 d .
H63 H 0.2389 0.0438 0.7317 0.057 Uiso 1 1 calc R
C64 C 0.2801(8) 0.1347(6) 0.7514(2) 0.043(3) Uani 1 1 d .
C65 C 0.3472(8) 0.1620(6) 0.7713(2) 0.040(2) Uani 1 1 d .
H65 H 0.3418 0.2099 0.7762 0.048 Uiso 1 1 calc R
C66 C 0.4219(7) 0.1213(5) 0.7843(2) 0.033(2) Uani 1 1 d .
C67 C 0.4886(8) 0.1535(5) 0.8045(2) 0.032(2) Uani 1 1 d .
H67 H 0.4789 0.2019 0.8077 0.038 Uiso 1 1 calc R
C68 C 0.6281(7) 0.1646(5) 0.8387(2) 0.030(2) Uani 1 1 d .
H68 H 0.5879 0.1720 0.8566 0.036 Uiso 1 1 calc R
C69 C 0.7206(7) 0.1179(5) 0.8454(2) 0.036(2) Uani 1 1 d .
H69A H 0.7733 0.1217 0.8301 0.043 Uiso 1 1 calc R
H69B H 0.7536 0.1331 0.8632 0.043 Uiso 1 1 calc R
C70 C 0.6604(7) 0.2342(5) 0.8277(2) 0.034(2) Uani 1 1 d .
C71 C 0.6983(9) 0.2421(6) 0.8002(2) 0.040(2) Uani 1 1 d .
H71 H 0.7051 0.2026 0.7883 0.048 Uiso 1 1 calc R
C72 C 0.7262(10) 0.3081(7) 0.7903(3) 0.056(3) Uani 1 1 d .
H72 H 0.7518 0.3133 0.7716 0.067 Uiso 1 1 calc R
C73 C 0.7168(11) 0.3667(6) 0.8077(3) 0.053(3) Uani 1 1 d .
H73 H 0.7360 0.4115 0.8009 0.064 Uiso 1 1 calc R
C74 C 0.6809(9) 0.3592(6) 0.8337(3) 0.050(3) Uani 1 1 d .
H74 H 0.6730 0.3996 0.8451 0.060 Uiso 1 1 calc R
C75 C 0.6541(9) 0.2947(6) 0.8451(2) 0.044(3) Uani 1 1 d .
H75 H 0.6320 0.2911 0.8642 0.052 Uiso 1 1 calc R
C76 C 0.7871(9) 0.0242(6) 0.7835(2) 0.041(2) Uani 1 1 d .
C77 C 0.8663(8) 0.0594(6) 0.7701(2) 0.039(2) Uani 1 1 d .
H77 H 0.8584 0.1078 0.7664 0.047 Uiso 1 1 calc R
C78 C 0.9589(8) 0.0254(7) 0.7616(3) 0.048(3) Uani 1 1 d .
H78 H 1.0135 0.0511 0.7528 0.057 Uiso 1 1 calc R
C79 C 0.9698(9) -0.0431(6) 0.7659(3) 0.050(3) Uani 1 1 d .
C80 C 0.8944(9) -0.0812(6) 0.7795(3) 0.052(3) Uani 1 1 d .
H80 H 0.9057 -0.1292 0.7832 0.062 Uiso 1 1 calc R
C81 C 0.7983(8) -0.0487(6) 0.7881(2) 0.039(2) Uani 1 1 d .
C82 C 0.7220(8) -0.0915(5) 0.8019(2) 0.041(2) Uani 1 1 d .
H82 H 0.7333 -0.1405 0.8021 0.049 Uiso 1 1 calc R
C83 C 0.5635(7) -0.1162(5) 0.8281(2) 0.031(2) Uani 1 1 d .
H83 H 0.5971 -0.1341 0.8458 0.038 Uiso 1 1 calc R
C84 C 0.4699(8) -0.0736(5) 0.8365(2) 0.033(2) Uani 1 1 d .
H84A H 0.4204 -0.0700 0.8205 0.040 Uiso 1 1 calc R
H84B H 0.4333 -0.0960 0.8526 0.040 Uiso 1 1 calc R
C85 C 0.5334(7) -0.1785(5) 0.8101(2) 0.034(2) Uani 1 1 d .
C86 C 0.5065(8) -0.1701(6) 0.7815(2) 0.041(3) Uani 1 1 d .
H86 H 0.5086 -0.1250 0.7732 0.049 Uiso 1 1 calc R
C87 C 0.4769(9) -0.2274(7) 0.7651(3) 0.048(3) Uani 1 1 d .
H87 H 0.4587 -0.2212 0.7457 0.058 Uiso 1 1 calc R
C88 C 0.4741(10) -0.2944(8) 0.7773(3) 0.067(4) Uani 1 1 d .
H88 H 0.4556 -0.3336 0.7661 0.080 Uiso 1 1 calc R
C89 C 0.4983(10) -0.3033(6) 0.8058(3) 0.052(3) Uani 1 1 d .
H89 H 0.4935 -0.3480 0.8144 0.063 Uiso 1 1 calc R
C90 C 0.5303(10) -0.2443(7) 0.8219(3) 0.051(3) Uani 1 1 d .
H90 H 0.5499 -0.2503 0.8411 0.061 Uiso 1 1 calc R
C91 C -0.114(2) 0.2722(15) 0.9253(7) 0.151(10) Uiso 1 1 d .
H91A H -0.1246 0.2286 0.9361 0.181 Uiso 1 1 calc R
H91B H -0.0967 0.2614 0.9053 0.181 Uiso 1 1 calc R
C92 C -0.210(2) 0.3254(14) 0.9282(6) 0.145(10) Uiso 1 1 d .
H92A H -0.2786 0.3012 0.9266 0.174 Uiso 1 1 calc R
H92B H -0.2078 0.3515 0.9462 0.174 Uiso 1 1 calc R
C93 C -0.189(2) 0.3735(16) 0.9023(6) 0.156(11) Uiso 1 1 d .
H93A H -0.1668 0.3463 0.8855 0.187 Uiso 1 1 calc R
H93B H -0.2509 0.4020 0.8974 0.187 Uiso 1 1 calc R
C94 C -0.0147(13) 0.3878(9) 0.9277(4) 0.082(5) Uiso 1 1 d D
C95 C 0.051(2) 0.2882(17) 0.9522(7) 0.185(14) Uiso 1 1 d D
H95A H 0.0287 0.2405 0.9575 0.222 Uiso 1 1 calc R
H95B H 0.0729 0.3129 0.9696 0.222 Uiso 1 1 calc R
C96 C 0.138(2) 0.2851(11) 0.9319(6) 0.187(14) Uiso 1 1 d D
H96A H 0.1817 0.2438 0.9365 0.224 Uiso 1 1 calc R
H96B H 0.1090 0.2779 0.9128 0.224 Uiso 1 1 calc R
C97 C 0.2068(17) 0.3465(12) 0.9311(6) 0.170(12) Uiso 1 1 d D
H97A H 0.2762 0.3317 0.9240 0.204 Uiso 1 1 calc R
H97B H 0.2166 0.3633 0.9507 0.204 Uiso 1 1 calc R
C98 C 0.1703(16) 0.4055(12) 0.9137(6) 0.147(10) Uiso 1 1 d D
H98A H 0.2254 0.4417 0.9131 0.177 Uiso 1 1 calc R
H98B H 0.1584 0.3892 0.8941 0.177 Uiso 1 1 calc R
C99 C 0.0726(15) 0.4366(10) 0.9246(6) 0.157(11) Uiso 1 1 d D
H99A H 0.0873 0.4576 0.9433 0.189 Uiso 1 1 calc R
H99B H 0.0509 0.4746 0.9118 0.189 Uiso 1 1 calc R
C1N1 C 0.9514(8) 0.2676(6) 0.6782(3) 0.074(5) Uani 1 1 d D
H1N1 H 0.9385 0.2904 0.6607 0.089 Uiso 1 1 calc R
C2N1 C 0.5833(10) 0.8812(6) 0.7038(2) 0.071(4) Uani 1 1 d D
H2N1 H 0.5093 0.8851 0.7032 0.085 Uiso 1 1 calc R
C3N1 C 1.0354(13) 0.7947(8) 0.6605(4) 0.183(14) Uiso 1 1 d D
H3N1 H 1.1019 0.7923 0.6694 0.219 Uiso 1 1 calc R
C4N1 C 0.9716(10) 0.6126(6) 0.9506(2) 0.078(5) Uani 1 1 d D
H4N1 H 0.9106 0.5925 0.9425 0.093 Uiso 1 1 calc R
C5N1 C 0.3159(16) 0.6442(10) 0.8582(4) 0.163(11) Uiso 1 1 d D
H5N7 H 0.3861 0.6571 0.8542 0.195 Uiso 1 1 calc R
C6N1 C 0.0476(12) 0.0715(10) 0.6368(3) 0.134(9) Uiso 1 1 d D
H6N1 H 0.0623 0.1197 0.6393 0.161 Uiso 1 1 calc R
C1N2 C 0.8764(18) 0.2153(12) 0.7194(4) 0.144(11) Uani 1 1 d D
H1N2 H 0.9427 0.2271 0.7286 0.216 Uiso 1 1 calc R
H1N3 H 0.8726 0.1648 0.7165 0.216 Uiso 1 1 calc R
H1N4 H 0.8180 0.2303 0.7313 0.216 Uiso 1 1 calc R
C2N2 C 0.7478(11) 0.9355(11) 0.7116(5) 0.168(14) Uani 1 1 d D
H2N2 H 0.7764 0.9653 0.6966 0.252 Uiso 1 1 calc R
H2N3 H 0.7730 0.8877 0.7090 0.252 Uiso 1 1 calc R
H2N4 H 0.7707 0.9530 0.7300 0.252 Uiso 1 1 calc R
C3N2 C 0.8523(11) 0.7916(9) 0.6622(4) 0.086(5) Uiso 1 1 d D
H3N2 H 0.7964 0.7858 0.6761 0.129 Uiso 1 1 calc R
H3N3 H 0.8473 0.7546 0.6480 0.129 Uiso 1 1 calc R
H3N4 H 0.8450 0.8371 0.6529 0.129 Uiso 1 1 calc R
C4N2 C 1.0716(14) 0.7158(9) 0.9561(5) 0.132(10) Uani 1 1 d D
H4N2 H 1.0953 0.6947 0.9738 0.198 Uiso 1 1 calc R
H4N3 H 1.0508 0.7642 0.9595 0.198 Uiso 1 1 calc R
H4N4 H 1.1286 0.7148 0.9422 0.198 Uiso 1 1 calc R
C5N2 C 0.1705(19) 0.6536(17) 0.8895(6) 0.200(15) Uiso 1 1 d D
H5N1 H 0.1371 0.6239 0.8753 0.300 Uiso 1 1 calc R
H5N2 H 0.1310 0.6972 0.8913 0.300 Uiso 1 1 calc R
H5N3 H 0.1713 0.6294 0.9078 0.300 Uiso 1 1 calc R
C6N2 C -0.013(3) -0.0332(11) 0.6590(8) 0.32(3) Uiso 1 1 d D
H6N2 H -0.0799 -0.0398 0.6688 0.481 Uiso 1 1 calc R
H6N3 H 0.0419 -0.0593 0.6689 0.481 Uiso 1 1 calc R
H6N4 H -0.0191 -0.0502 0.6396 0.481 Uiso 1 1 calc R
C1N3 C 0.7667(10) 0.2627(11) 0.6842(4) 0.166(14) Uani 1 1 d D
H1N5 H 0.7671 0.2946 0.6681 0.249 Uiso 1 1 calc R
H1N6 H 0.7277 0.2837 0.6999 0.249 Uiso 1 1 calc R
H1N7 H 0.7334 0.2187 0.6788 0.249 Uiso 1 1 calc R
C2N3 C 0.5936(13) 1.0016(6) 0.7163(3) 0.090(5) Uani 1 1 d D
H2N5 H 0.6302 1.0223 0.7325 0.135 Uiso 1 1 calc R
H2N6 H 0.5192 0.9962 0.7208 0.135 Uiso 1 1 calc R
H2N7 H 0.6012 1.0322 0.6998 0.135 Uiso 1 1 calc R
C3N3 C 0.9560(17) 0.7769(10) 0.7051(3) 0.117(7) Uiso 1 1 d D
H3N5 H 0.8850 0.7733 0.7128 0.176 Uiso 1 1 calc R
H3N6 H 0.9923 0.8161 0.7140 0.176 Uiso 1 1 calc R
H3N7 H 0.9942 0.7337 0.7090 0.176 Uiso 1 1 calc R
C4N3 C 0.9154(15) 0.7179(9) 0.9290(4) 0.118(8) Uani 1 1 d D
H4N5 H 0.8653 0.6871 0.9195 0.177 Uiso 1 1 calc R
H4N6 H 0.9550 0.7441 0.9148 0.177 Uiso 1 1 calc R
H4N7 H 0.8776 0.7505 0.9413 0.177 Uiso 1 1 calc R
C5N3 C 0.327(2) 0.7127(13) 0.9002(5) 0.197(15) Uiso 1 1 d D
H5N4 H 0.2858 0.7168 0.9177 0.295 Uiso 1 1 calc R
H5N5 H 0.3357 0.7589 0.8917 0.295 Uiso 1 1 calc R
H5N6 H 0.3957 0.6930 0.9047 0.295 Uiso 1 1 calc R
C6N3 C -0.0027(16) 0.0711(11) 0.6852(3) 0.124(8) Uiso 1 1 d D
H6N5 H -0.0277 0.1189 0.6822 0.186 Uiso 1 1 calc R
H6N6 H 0.0636 0.0722 0.6956 0.186 Uiso 1 1 calc R
H6N7 H -0.0547 0.0448 0.6960 0.186 Uiso 1 1 calc R
N1 N 0.7862(6) -0.1277(4) 0.88306(17) 0.0308(17) Uani 1 1 d .
N2 N 0.6093(6) -0.0971(4) 0.94672(18) 0.0337(18) Uani 1 1 d .
N3 N 0.5399(6) 0.0983(4) 0.95248(17) 0.0304(17) Uani 1 1 d .
N4 N 0.3906(6) 0.1516(4) 0.88547(18) 0.0339(18) Uani 1 1 d .
N5 N 0.5604(6) 0.1232(4) 0.81873(18) 0.0323(18) Uani 1 1 d .
N6 N 0.6392(6) -0.0679(4) 0.81401(17) 0.0294(17) Uani 1 1 d .
N7 N -0.0308(16) 0.3230(11) 0.9397(4) 0.117(6) Uiso 1 1 d .
N8 N -0.1009(16) 0.4181(11) 0.9134(4) 0.124(6) Uiso 1 1 d .
H8A H -0.1030 0.4635 0.9109 0.149 Uiso 1 1 calc R
N1N1 N 0.8706(7) 0.2496(5) 0.6929(2) 0.080(4) Uani 1 1 d D
N2N1 N 0.6368(8) 0.9364(5) 0.71024(17) 0.062(3) Uani 1 1 d D
N3N1 N 0.9508(10) 0.7879(5) 0.6758(3) 0.080(4) Uiso 1 1 d D
N4N1 N 0.9846(9) 0.6778(5) 0.9454(2) 0.080(4) Uani 1 1 d D
N5N1 N 0.2744(14) 0.6686(8) 0.8811(4) 0.150(8) Uiso 1 1 d D
N6N1 N 0.0129(10) 0.0389(8) 0.6588(3) 0.107(5) Uiso 1 1 d D
O1 O 0.6708(6) -0.2071(4) 0.92077(15) 0.0406(17) Uani 1 1 d .
O2 O 0.7226(5) -0.0158(4) 0.90722(14) 0.0326(14) Uani 1 1 d .
O3 O 0.8222(6) -0.1171(4) 0.93742(15) 0.0370(16) Uani 1 1 d .
O4 O 0.5769(5) -0.0978(4) 0.89333(14) 0.0332(15) Uani 1 1 d .
O5 O 0.3347(5) 0.1277(4) 0.93754(16) 0.0362(16) Uani 1 1 d .
O6 O 0.5958(5) 0.1155(4) 0.90007(14) 0.0322(14) Uani 1 1 d .
O7 O 0.4943(5) 0.2174(4) 0.93043(14) 0.0347(16) Uani 1 1 d .
O8 O 0.4451(5) 0.0322(4) 0.90557(15) 0.0358(16) Uani 1 1 d .
O9 O 0.5037(5) 0.0071(4) 0.78690(14) 0.0348(16) Uani 1 1 d .
O10 O 0.6868(5) 0.0462(4) 0.84793(15) 0.0350(15) Uani 1 1 d .
O11 O 0.7017(5) 0.0584(3) 0.78989(14) 0.0334(15) Uani 1 1 d .
O12 O 0.5053(5) -0.0057(3) 0.84454(14) 0.0302(14) Uani 1 1 d .
O1N1 O 1.0442(6) 0.2578(5) 0.6848(2) 0.070(3) Uani 1 1 d D
O2N1 O 0.6228(10) 0.8234(5) 0.6983(2) 0.082(3) Uani 1 1 d D
O3N1 O 1.0311(18) 0.8044(11) 0.6342(4) 0.205(10) Uiso 1 1 d D
O4N1 O 1.0258(8) 0.5720(5) 0.9646(2) 0.076(3) Uani 1 1 d D
O5N1 O 0.2714(17) 0.6052(10) 0.8408(4) 0.187(9) Uiso 1 1 d D
O6N1 O 0.0639(12) 0.0472(8) 0.6128(3) 0.131(5) Uiso 1 1 d D

loop_
_atom_site_aniso_label
_atom_site_aniso_U_11
_atom_site_aniso_U_22
_atom_site_aniso_U_33
_atom_site_aniso_U_23
_atom_site_aniso_U_13
_atom_site_aniso_U_12
Co1 0.0280(6) 0.0329(7) 0.0279(7) -0.0016(5) 0.0013(5) -0.0057(5)
Co2 0.0361(7) 0.0319(7) 0.0274(7) -0.0008(5) 0.0010(5) -0.0022(6)
Co3 0.0283(6) 0.0357(7) 0.0281(7) -0.0021(6) 0.0000(5) -0.0028(5)
Co4 0.0287(6) 0.0304(7) 0.0279(6) -0.0012(5) 0.0000(5) -0.0019(5)
Br1 0.1132(13) 0.0501(8) 0.0861(11) -0.0296(8) 0.0320(10) -0.0286(9)
Br2 0.0801(10) 0.1324(15) 0.0383(7) -0.0200(8) -0.0102(7) -0.0288(10)
Br3 0.0559(7) 0.0774(9) 0.0486(7) 0.0088(7) 0.0157(6) -0.0159(7)
Br4 0.0791(9) 0.0435(7) 0.0640(9) 0.0094(6) -0.0077(7) -0.0012(7)
Br5 0.0476(7) 0.0629(8) 0.0624(8) 0.0066(6) -0.0179(6) 0.0127(6)
Br6 0.0489(8) 0.0657(9) 0.1583(18) -0.0064(10) 0.0498(10) 0.0040(7)
C1 0.041(6) 0.035(5) 0.037(6) 0.003(5) 0.001(4) 0.006(5)
C2 0.047(6) 0.040(6) 0.042(6) -0.006(5) 0.000(5) -0.008(5)
C3 0.064(7) 0.032(6) 0.058(8) 0.009(6) 0.010(6) -0.008(5)
C4 0.090(10) 0.038(6) 0.036(6) -0.004(5) -0.002(6) -0.013(6)
C5 0.055(7) 0.042(6) 0.054(8) -0.006(6) 0.011(6) -0.007(6)
C6 0.044(6) 0.027(5) 0.043(6) -0.002(5) 0.009(5) -0.004(4)
C7 0.041(6) 0.034(6) 0.048(7) -0.001(5) -0.005(5) 0.000(5)
C8 0.038(5) 0.027(5) 0.039(6) -0.004(4) 0.001(4) -0.008(4)
C9 0.042(5) 0.037(6) 0.031(5) 0.006(4) -0.006(4) -0.003(5)
C10 0.040(6) 0.040(6) 0.048(7) -0.008(5) 0.009(5) -0.006(5)
C11 0.037(6) 0.056(8) 0.048(7) -0.006(6) -0.008(5) 0.007(5)
C12 0.032(6) 0.065(9) 0.094(11) -0.018(8) -0.017(7) 0.006(6)
C13 0.032(6) 0.068(9) 0.115(14) -0.003(9) 0.009(8) 0.005(6)
C14 0.050(8) 0.071(10) 0.110(14) -0.012(10) 0.036(9) -0.034(7)
C15 0.044(6) 0.042(6) 0.063(8) -0.006(6) 0.010(6) -0.016(5)
C16 0.036(5) 0.034(5) 0.034(6) 0.006(4) -0.005(4) 0.002(4)
C17 0.045(6) 0.057(7) 0.037(6) 0.004(5) 0.006(5) -0.005(5)
C18 0.062(7) 0.047(7) 0.031(6) 0.008(5) -0.021(5) -0.014(6)
C19 0.052(6) 0.048(7) 0.029(6) -0.003(5) -0.001(5) -0.016(5)
C20 0.045(6) 0.047(6) 0.035(6) 0.001(5) 0.013(5) -0.010(5)
C21 0.037(5) 0.035(5) 0.033(5) 0.003(4) 0.001(4) -0.012(4)
C22 0.061(7) 0.032(5) 0.021(5) 0.004(4) 0.005(4) -0.007(5)
C23 0.046(6) 0.025(5) 0.040(6) 0.006(4) 0.006(5) -0.008(4)
C24 0.037(5) 0.036(6) 0.039(6) -0.004(5) 0.009(4) -0.017(4)
C25 0.029(5) 0.040(6) 0.041(6) -0.007(5) -0.004(4) -0.009(4)
C26 0.046(6) 0.036(6) 0.051(7) 0.015(5) 0.000(5) -0.010(5)
C27 0.084(10) 0.042(7) 0.056(8) 0.005(6) 0.011(7) 0.000(7)
C28 0.057(8) 0.063(9) 0.063(9) 0.001(7) 0.003(6) -0.038(7)
C29 0.051(7) 0.064(9) 0.068(9) -0.015(7) 0.021(6) -0.011(6)
C30 0.055(7) 0.044(6) 0.038(6) 0.001(5) 0.012(5) 0.001(5)
C31 0.033(5) 0.031(5) 0.036(6) -0.006(4) 0.002(4) -0.004(4)
C32 0.050(6) 0.044(6) 0.043(6) -0.003(5) 0.010(5) -0.008(5)
C33 0.027(5) 0.039(6) 0.052(7) 0.002(5) 0.005(4) -0.006(4)
C34 0.037(5) 0.060(8) 0.039(6) -0.011(5) 0.005(4) -0.020(5)
C35 0.043(6) 0.043(6) 0.036(6) -0.014(5) -0.002(4) -0.001(5)
C36 0.048(6) 0.030(5) 0.033(5) -0.008(4) 0.004(4) -0.018(4)
C37 0.042(5) 0.039(6) 0.021(5) 0.007(4) -0.004(4) -0.003(4)
C38 0.030(5) 0.033(5) 0.033(5) -0.003(4) -0.002(4) -0.008(4)
C39 0.028(4) 0.032(5) 0.031(5) -0.002(4) 0.000(4) -0.003(4)
C40 0.032(5) 0.027(5) 0.027(5) -0.002(4) 0.010(4) -0.004(4)
C41 0.045(6) 0.044(6) 0.041(6) 0.000(5) 0.003(5) 0.005(5)
C42 0.037(6) 0.046(6) 0.055(7) -0.014(5) -0.006(5) -0.015(5)
C43 0.057(7) 0.076(9) 0.040(7) -0.025(7) -0.006(6) -0.018(7)
C44 0.049(7) 0.063(8) 0.048(7) 0.006(6) -0.021(5) 0.002(6)
C45 0.039(5) 0.048(6) 0.040(6) -0.003(5) -0.010(5) 0.004(5)
C46 0.021(4) 0.049(6) 0.050(7) -0.018(5) 0.003(4) -0.007(4)
C47 0.036(5) 0.038(6) 0.048(7) 0.001(5) -0.005(5) -0.017(5)
C48 0.052(7) 0.036(6) 0.059(8) -0.001(5) -0.004(6) 0.004(5)
C49 0.043(6) 0.035(6) 0.059(8) 0.008(5) 0.005(5) 0.004(5)
C50 0.049(6) 0.027(5) 0.049(7) 0.008(5) -0.010(5) -0.005(5)
C51 0.032(5) 0.040(6) 0.042(6) 0.000(5) -0.009(4) 0.001(4)
C52 0.041(6) 0.052(7) 0.026(5) 0.012(5) -0.001(4) -0.011(5)
C53 0.022(4) 0.032(5) 0.042(6) -0.007(4) -0.004(4) -0.002(4)
C54 0.028(5) 0.043(6) 0.033(5) -0.001(5) 0.005(4) -0.006(4)
C55 0.027(5) 0.052(6) 0.037(6) 0.002(5) -0.003(4) -0.014(5)
C56 0.030(5) 0.050(7) 0.067(8) 0.003(6) 0.002(5) 0.001(5)
C57 0.032(6) 0.065(9) 0.092(12) 0.012(8) 0.013(7) 0.008(6)
C58 0.040(7) 0.075(10) 0.104(13) 0.028(9) -0.017(8) -0.024(7)
C59 0.049(7) 0.094(11) 0.070(10) 0.011(8) -0.015(7) -0.027(8)
C60 0.037(6) 0.051(7) 0.055(7) -0.002(6) -0.018(5) -0.006(5)
C61 0.024(4) 0.043(6) 0.030(5) 0.004(4) 0.004(4) -0.006(4)
C62 0.036(5) 0.040(6) 0.043(6) 0.001(5) -0.009(4) -0.005(5)
C63 0.047(6) 0.055(7) 0.041(6) 0.009(5) -0.010(5) -0.007(6)
C64 0.034(5) 0.050(7) 0.045(6) 0.024(5) -0.008(5) -0.008(5)
C65 0.041(6) 0.043(6) 0.037(6) 0.003(5) -0.001(5) -0.003(5)
C66 0.030(5) 0.034(5) 0.036(5) -0.001(4) 0.000(4) 0.001(4)
C67 0.039(5) 0.032(5) 0.025(5) 0.001(4) -0.006(4) 0.013(4)
C68 0.029(5) 0.029(5) 0.031(5) 0.002(4) 0.008(4) -0.007(4)
C69 0.028(5) 0.045(6) 0.034(5) 0.002(5) 0.007(4) -0.011(4)
C70 0.027(5) 0.035(5) 0.040(6) 0.001(4) -0.004(4) 0.001(4)
C71 0.043(6) 0.037(6) 0.041(6) 0.011(5) 0.009(5) -0.009(5)
C72 0.046(7) 0.066(8) 0.054(8) 0.020(7) -0.003(6) -0.014(6)
C73 0.072(8) 0.029(6) 0.059(8) 0.000(5) 0.003(7) -0.001(6)
C74 0.040(6) 0.035(6) 0.076(9) -0.006(6) 0.010(6) 0.003(5)
C75 0.051(6) 0.049(7) 0.031(6) 0.003(5) 0.000(5) -0.011(5)
C76 0.050(6) 0.041(6) 0.030(5) -0.005(5) 0.005(5) -0.002(5)
C77 0.043(6) 0.045(6) 0.029(5) 0.009(5) 0.007(4) -0.006(5)
C78 0.029(5) 0.055(7) 0.058(7) -0.011(6) 0.005(5) -0.013(5)
C79 0.037(6) 0.042(7) 0.071(9) -0.015(6) 0.018(5) -0.004(5)
C80 0.033(5) 0.037(6) 0.085(10) -0.005(6) 0.026(6) 0.001(5)
C81 0.032(5) 0.043(6) 0.042(6) -0.008(5) 0.017(4) -0.003(5)
C82 0.043(6) 0.026(5) 0.053(7) -0.003(5) 0.007(5) -0.002(4)
C83 0.027(4) 0.037(5) 0.031(5) 0.005(4) -0.006(4) -0.008(4)
C84 0.042(5) 0.033(5) 0.025(5) -0.006(4) -0.002(4) -0.008(4)
C85 0.020(4) 0.033(5) 0.050(6) -0.009(5) 0.003(4) -0.002(4)
C86 0.033(5) 0.049(7) 0.041(6) -0.013(5) 0.004(4) -0.010(5)
C87 0.049(7) 0.056(8) 0.040(7) -0.017(6) 0.007(5) -0.004(6)
C88 0.045(7) 0.071(10) 0.085(11) -0.047(8) 0.015(7) -0.017(7)
C89 0.069(8) 0.033(6) 0.055(8) -0.003(6) -0.005(6) -0.010(6)
C90 0.055(7) 0.052(7) 0.047(7) -0.015(6) 0.006(6) -0.015(6)
C1N1 0.044(7) 0.071(10) 0.107(14) 0.015(9) 0.002(8) 0.016(7)
C2N1 0.052(8) 0.078(11) 0.083(11) 0.014(9) 0.004(7) -0.007(8)
C4N1 0.076(10) 0.084(12) 0.074(11) -0.009(9) 0.002(8) 0.028(9)
C1N2 0.13(2) 0.14(2) 0.17(3) 0.073(19) 0.048(18) 0.050(16)
C2N2 0.126(19) 0.124(19) 0.25(3) -0.11(2) -0.12(2) 0.045(15)
C4N2 0.15(2) 0.075(12) 0.18(2) -0.029(14) -0.099(19) 0.018(13)
C1N3 0.087(15) 0.24(3) 0.17(3) 0.14(3) -0.017(16) -0.007(18)
C2N3 0.089(12) 0.087(12) 0.093(13) -0.012(10) 0.028(10) 0.004(10)
C4N3 0.128(18) 0.082(13) 0.14(2) 0.031(13) -0.016(16) 0.018(13)
N1 0.033(4) 0.030(4) 0.029(4) 0.001(3) -0.006(3) 0.002(3)
N2 0.032(4) 0.035(5) 0.034(5) 0.001(4) 0.007(3) -0.003(4)
N3 0.027(4) 0.036(4) 0.028(4) -0.006(4) -0.001(3) -0.008(3)
N4 0.027(4) 0.038(5) 0.036(5) -0.004(4) -0.002(3) -0.008(3)
N5 0.022(4) 0.039(5) 0.035(5) -0.008(4) 0.001(3) -0.008(3)
N6 0.033(4) 0.028(4) 0.028(4) -0.003(3) -0.002(3) -0.001(3)
N1N1 0.052(7) 0.087(9) 0.101(11) 0.038(8) 0.007(7) -0.011(6)
N2N1 0.071(7) 0.069(8) 0.046(6) -0.003(6) -0.010(5) 0.019(6)
N4N1 0.109(11) 0.052(7) 0.079(9) 0.017(7) -0.038(8) 0.006(7)
O1 0.057(5) 0.039(4) 0.026(4) -0.004(3) 0.000(3) -0.002(3)
O2 0.030(3) 0.035(4) 0.032(4) -0.004(3) 0.000(3) -0.005(3)
O3 0.044(4) 0.038(4) 0.029(4) 0.001(3) -0.005(3) 0.006(3)
O4 0.036(4) 0.036(4) 0.028(4) -0.001(3) 0.006(3) -0.009(3)
O5 0.030(3) 0.032(4) 0.047(4) -0.004(3) 0.005(3) 0.009(3)
O6 0.027(3) 0.040(4) 0.029(3) -0.007(3) -0.007(3) -0.012(3)
O7 0.033(4) 0.042(4) 0.029(4) 0.002(3) -0.001(3) -0.002(3)
O8 0.030(3) 0.038(4) 0.040(4) -0.002(3) 0.008(3) 0.000(3)
O9 0.036(4) 0.037(4) 0.031(4) 0.007(3) -0.008(3) 0.000(3)
O10 0.038(4) 0.035(4) 0.033(4) 0.007(3) 0.001(3) -0.007(3)
O11 0.034(3) 0.035(4) 0.031(4) 0.002(3) 0.004(3) 0.004(3)
O12 0.030(3) 0.030(4) 0.030(4) -0.007(3) 0.008(3) -0.005(3)
O1N1 0.060(6) 0.080(7) 0.069(7) 0.019(5) 0.016(5) 0.027(5)
O2N1 0.119(9) 0.066(7) 0.060(7) 0.006(5) -0.012(6) -0.001(7)
O4N1 0.066(6) 0.083(7) 0.078(7) 0.015(6) -0.023(5) -0.006(6)

loop_
_atom_type_symbol
_atom_type_description
_atom_type_scat_dispersion_real
_atom_type_scat_dispersion_imag
_atom_type_scat_source
C C 0.0033 0.0016 'International Tables Vol C Tables 4.2.6.8 and 6.1.1.4'
H H 0.0000 0.0000 'International Tables Vol C Tables 4.2.6.8 and 6.1.1.4'
N N 0.0061 0.0033 'International Tables Vol C Tables 4.2.6.8 and 6.1.1.4'
O O 0.0106 0.0060 'International Tables Vol C Tables 4.2.6.8 and 6.1.1.4'
Co Co 0.3494 0.9721 'International Tables Vol C Tables 4.2.6.8 and 6.1.1.4'
Br Br -0.2901 2.4595 'International Tables Vol C Tables 4.2.6.8 and 6.1.1.4'

loop_
_geom_angle_atom_site_label_1
_geom_angle_atom_site_label_2
_geom_angle_atom_site_label_3
_geom_angle
O2 Co1 O6 90.2(3)
O2 Co1 O12 144.9(3)
O6 Co1 O12 119.4(3)
O2 Co1 O8 117.6(3)
O6 Co1 O8 71.6(3)
O12 Co1 O8 91.2(3)
O2 Co1 O10 91.6(3)
O6 Co1 O10 89.5(3)
O12 Co1 O10 71.7(2)
O8 Co1 O10 144.4(3)
O2 Co1 O4 71.9(3)
O6 Co1 O4 144.8(3)
O12 Co1 O4 89.7(3)
O8 Co1 O4 89.8(3)
O10 Co1 O4 120.1(3)
O1 Co2 O4 93.4(3)
O1 Co2 N2 85.3(3)
O4 Co2 N2 85.1(3)
O1 Co2 O3 91.4(3)
O4 Co2 O3 175.0(3)
N2 Co2 O3 94.1(3)
O1 Co2 O2 176.4(3)
O4 Co2 O2 83.6(3)
N2 Co2 O2 96.3(3)
O3 Co2 O2 91.6(3)
O1 Co2 N1 93.8(3)
O4 Co2 N1 94.1(3)
N2 Co2 N1 178.7(4)
O3 Co2 N1 86.8(3)
O2 Co2 N1 84.5(3)
O5 Co3 O7 90.8(3)
O5 Co3 O6 176.0(3)
O7 Co3 O6 93.1(3)
O5 Co3 O8 93.4(3)
O7 Co3 O8 175.8(3)
O6 Co3 O8 82.7(3)
O5 Co3 N4 86.4(3)
O7 Co3 N4 95.0(3)
O6 Co3 N4 94.3(3)
O8 Co3 N4 84.6(3)
O5 Co3 N3 93.5(3)
O7 Co3 N3 85.2(3)
O6 Co3 N3 85.9(3)
O8 Co3 N3 95.3(3)
N4 Co3 N3 179.8(4)
O10 Co4 O9 175.8(3)
O10 Co4 O12 83.5(3)
O9 Co4 O12 92.3(3)
O10 Co4 N6 94.2(3)
O9 Co4 N6 86.1(3)
O12 Co4 N6 83.8(3)
O10 Co4 N5 85.8(3)
O9 Co4 N5 94.0(3)
O12 Co4 N5 96.7(3)
N6 Co4 N5 179.5(4)
O10 Co4 O11 93.1(3)
O9 Co4 O11 91.1(3)
O12 Co4 O11 176.0(3)
N6 Co4 O11 94.4(3)
N5 Co4 O11 85.1(3)
O1 C1 C2 118.5(10)
O1 C1 C6 123.3(10)
C2 C1 C6 118.1(10)
C3 C2 C1 121.2(11)
C2 C3 C4 121.2(11)
C5 C4 C3 118.0(11)
C5 C4 Br1 121.5(10)
C3 C4 Br1 120.4(9)
C4 C5 C6 121.5(12)
C5 C6 C1 119.9(10)
C5 C6 C7 117.2(10)
C1 C6 C7 122.9(10)
N1 C7 C6 124.7(11)
N1 C8 C9 106.1(8)
N1 C8 C10 112.0(8)
C9 C8 C10 111.7(8)
O2 C9 C8 110.3(8)
C15 C10 C11 121.1(11)
C15 C10 C8 118.6(11)
C11 C10 C8 120.4(10)
C12 C11 C10 120.0(13)
C13 C12 C11 119.7(14)
C12 C13 C14 120.3(13)
C13 C14 C15 122.2(15)
C10 C15 C14 116.5(14)
O3 C16 C17 117.9(10)
O3 C16 C21 124.3(9)
C17 C16 C21 117.7(10)
C18 C17 C16 120.6(11)
C17 C18 C19 121.3(11)
C20 C19 C18 118.3(10)
C20 C19 Br2 122.0(9)
C18 C19 Br2 119.7(8)
C21 C20 C19 121.9(10)
C20 C21 C16 120.2(10)
C20 C21 C22 116.3(9)
C16 C21 C22 123.5(9)
N2 C22 C21 122.8(10)
N2 C23 C25 115.5(9)
N2 C23 C24 106.6(8)
C25 C23 C24 111.8(8)
O4 C24 C23 107.5(8)
C26 C25 C30 118.4(10)
C26 C25 C23 122.3(10)
C30 C25 C23 119.1(10)
C27 C26 C25 119.9(12)
C26 C27 C28 121.3(13)
C29 C28 C27 118.6(12)
C28 C29 C30 121.7(13)
C29 C30 C25 120.0(12)
O5 C31 C32 118.1(9)
O5 C31 C36 123.2(9)
C32 C31 C36 118.7(10)
C33 C32 C31 120.7(11)
C34 C33 C32 121.4(10)
C33 C34 C35 118.8(11)
C33 C34 Br3 120.1(8)
C35 C34 Br3 120.9(9)
C34 C35 C36 122.0(11)
C35 C36 C31 118.4(10)
C35 C36 C37 118.4(10)
C31 C36 C37 123.1(9)
N3 C37 C36 125.3(9)
C40 C38 N3 114.6(8)
C40 C38 C39 110.7(8)
N3 C38 C39 105.0(8)
O6 C39 C38 111.6(7)
C41 C40 C45 119.1(10)
C41 C40 C38 120.8(10)
C45 C40 C38 119.6(9)
C40 C41 C42 121.1(11)
C43 C42 C41 119.3(12)
C44 C43 C42 120.5(11)
C43 C44 C45 120.0(11)
C40 C45 C44 120.0(11)
O7 C46 C51 125.8(10)
O7 C46 C47 117.2(10)
C51 C46 C47 117.0(11)
C48 C47 C46 119.3(11)
C47 C48 C49 121.7(11)
C50 C49 C48 120.6(10)
C50 C49 Br4 119.7(9)
C48 C49 Br4 119.5(9)
C49 C50 C51 119.3(10)
C50 C51 C46 122.0(10)
C50 C51 C52 115.8(9)
C46 C51 C52 122.1(10)
N4 C52 C51 125.6(10)
N4 C53 C55 113.7(8)
N4 C53 C54 106.1(8)
C55 C53 C54 112.7(8)
O8 C54 C53 108.3(8)
C60 C55 C56 119.8(10)
C60 C55 C53 119.5(10)
C56 C55 C53 120.6(10)
C55 C56 C57 119.4(13)
C58 C57 C56 120.1(13)
C57 C58 C59 122.2(13)
C58 C59 C60 117.9(14)
C55 C60 C59 120.3(13)
O9 C61 C66 126.6(9)
O9 C61 C62 117.1(10)
C66 C61 C62 116.2(9)
C63 C62 C61 121.8(11)
C62 C63 C64 120.6(11)
C65 C64 C63 118.9(10)
C65 C64 Br5 121.7(9)
C63 C64 Br5 119.2(8)
C66 C65 C64 121.4(11)
C65 C66 C61 121.0(10)
C65 C66 C67 118.0(10)
C61 C66 C67 121.0(9)
N5 C67 C66 126.0(10)
C70 C68 N5 114.3(8)
C70 C68 C69 112.7(8)
N5 C68 C69 105.4(8)
O10 C69 C68 110.3(7)
C71 C70 C75 118.0(10)
C71 C70 C68 121.2(9)
C75 C70 C68 120.9(10)
C70 C71 C72 120.0(11)
C71 C72 C73 120.7(12)
C74 C73 C72 119.3(12)
C73 C74 C75 122.9(12)
C74 C75 C70 119.1(11)
O11 C76 C77 118.3(10)
O11 C76 C81 122.8(10)
C77 C76 C81 118.8(10)
C76 C77 C78 121.6(11)
C79 C78 C77 119.9(11)
C78 C79 C80 121.6(11)
C78 C79 Br6 119.3(9)
C80 C79 Br6 118.9(9)
C79 C80 C81 120.2(11)
C76 C81 C82 124.4(10)
C76 C81 C80 118.0(10)
C82 C81 C80 117.5(10)
N6 C82 C81 124.1(10)
N6 C83 C84 107.2(8)
N6 C83 C85 113.7(8)
C84 C83 C85 112.1(7)
O12 C84 C83 108.3(8)
C90 C85 C86 119.1(10)
C90 C85 C83 120.1(10)
C86 C85 C83 120.8(10)
C87 C86 C85 120.7(11)
C86 C87 C88 119.7(12)
C89 C88 C87 120.2(11)
C88 C89 C90 118.8(12)
C85 C90 C89 121.4(12)
N7 C91 C92 95(2)
C93 C92 C91 100(2)
N8 C93 C92 101(2)
N7 C94 N8 116.7(17)
N7 C94 C99 136.8(18)
N8 C94 C99 106.5(17)
N7 C95 C96 108(3)
C97 C96 C95 115.8(17)
C96 C97 C98 116.2(16)
C99 C98 C97 112.3(14)
C94 C99 C98 114.9(15)
O1N1 C1N1 N1N1 126.0(12)
O2N1 C2N1 N2N1 124.2(11)
O3N1 C3N1 N3N1 121.8(15)
O4N1 C4N1 N4N1 130.1(12)
O5N1 C5N1 N5N1 125.6(16)
O6N1 C6N1 N6N1 127.5(16)
C7 N1 C8 120.7(9)
C7 N1 Co2 125.9(8)
C8 N1 Co2 113.4(6)
C22 N2 C23 119.4(9)
C22 N2 Co2 127.4(8)
C23 N2 Co2 113.1(6)
C37 N3 C38 121.3(9)
C37 N3 Co3 125.9(7)
C38 N3 Co3 112.7(6)
C52 N4 C53 121.8(9)
C52 N4 Co3 125.7(7)
C53 N4 Co3 112.5(6)
C67 N5 C68 120.2(9)
C67 N5 Co4 126.6(7)
C68 N5 Co4 113.1(6)
C82 N6 C83 120.8(8)
C82 N6 Co4 125.9(7)
C83 N6 Co4 113.2(6)
C95 N7 C94 120(2)
C95 N7 C91 113(2)
C94 N7 C91 118(2)
C94 N8 C93 121(2)
C1N1 N1N1 C1N3 123.2(11)
C1N1 N1N1 C1N2 124.0(12)
C1N3 N1N1 C1N2 112.8(14)
C2N1 N2N1 C2N3 124.8(11)
C2N1 N2N1 C2N2 121.8(11)
C2N3 N2N1 C2N2 113.3(13)
C3N1 N3N1 C3N3 121.6(13)
C3N1 N3N1 C3N2 118.4(11)
C3N3 N3N1 C3N2 120.0(14)
C4N1 N4N1 C4N3 123.9(12)
C4N1 N4N1 C4N2 122.1(11)
C4N3 N4N1 C4N2 114.0(13)
C5N1 N5N1 C5N3 124.1(15)
C5N1 N5N1 C5N2 123.0(14)
C5N3 N5N1 C5N2 112.9(19)
C6N1 N6N1 C6N3 123.2(14)
C6N1 N6N1 C6N2 124.0(15)
C6N3 N6N1 C6N2 112.8(19)
C1 O1 Co2 125.5(7)
C9 O2 Co2 107.7(6)
C9 O2 Co1 122.4(6)
Co2 O2 Co1 103.0(3)
C16 O3 Co2 125.7(6)
C24 O4 Co2 108.5(6)
C24 O4 Co1 121.8(6)
Co2 O4 Co1 101.5(3)
C31 O5 Co3 125.3(6)
C39 O6 Co3 106.0(5)
C39 O6 Co1 121.6(6)
Co3 O6 Co1 103.5(3)
C46 O7 Co3 124.6(6)
C54 O8 Co3 109.2(6)
C54 O8 Co1 120.2(6)
Co3 O8 Co1 102.1(3)
C61 O9 Co4 125.1(7)
C69 O10 Co4 106.9(6)
C69 O10 Co1 121.2(6)
Co4 O10 Co1 101.9(3)
C76 O11 Co4 124.5(7)
C84 O12 Co4 108.6(5)
C84 O12 Co1 122.2(6)
Co4 O12 Co1 102.9(3)

loop_
_geom_bond_atom_site_label_1
_geom_bond_atom_site_label_2
_geom_bond_distance
Co1 O2 2.122(7)
Co1 O6 2.137(7)
Co1 O12 2.143(7)
Co1 O8 2.164(7)
Co1 O10 2.174(7)
Co1 O4 2.178(7)
Co2 O1 1.884(7)
Co2 O4 1.886(7)
Co2 N2 1.900(8)
Co2 O3 1.901(7)
Co2 O2 1.902(7)
Co2 N1 1.912(8)
Co3 O5 1.889(7)
Co3 O7 1.890(7)
Co3 O6 1.899(7)
Co3 O8 1.908(7)
Co3 N4 1.918(9)
Co3 N3 1.921(8)
Co4 O10 1.896(7)
Co4 O9 1.898(7)
Co4 O12 1.900(6)
Co4 N6 1.900(8)
Co4 N5 1.909(9)
Co4 O11 1.910(7)
Br1 C4 1.901(12)
Br2 C19 1.901(11)
Br3 C34 1.899(12)
Br4 C49 1.898(11)
Br5 C64 1.904(10)
Br6 C79 1.897(11)
C1 O1 1.326(13)
C1 C2 1.397(15)
C1 C6 1.404(15)
C2 C3 1.358(17)
C3 C4 1.411(18)
C4 C5 1.372(17)
C5 C6 1.394(16)
C6 C7 1.454(15)
C7 N1 1.272(13)
C8 N1 1.496(13)
C8 C9 1.526(15)
C8 C10 1.562(15)
C9 O2 1.423(12)
C10 C15 1.360(17)
C10 C11 1.373(17)
C11 C12 1.368(16)
C12 C13 1.34(2)
C13 C14 1.34(2)
C14 C15 1.397(19)
C16 O3 1.304(12)
C16 C17 1.403(15)
C16 C21 1.415(14)
C17 C18 1.380(16)
C18 C19 1.388(17)
C19 C20 1.378(16)
C20 C21 1.377(15)
C21 C22 1.456(15)
C22 N2 1.303(13)
C23 N2 1.481(13)
C23 C25 1.511(14)
C23 C24 1.549(15)
C24 O4 1.424(11)
C25 C26 1.382(15)
C25 C30 1.383(15)
C26 C27 1.363(17)
C27 C28 1.39(2)
C28 C29 1.33(2)
C29 C30 1.380(17)
C31 O5 1.329(12)
C31 C32 1.400(15)
C31 C36 1.401(15)
C32 C33 1.378(16)
C33 C34 1.354(16)
C34 C35 1.385(15)
C35 C36 1.395(15)
C36 C37 1.446(15)
C37 N3 1.260(12)
C38 C40 1.509(13)
C38 N3 1.512(11)
C38 C39 1.523(14)
C39 O6 1.434(11)
C40 C41 1.365(14)
C40 C45 1.397(14)
C41 C42 1.406(16)
C42 C43 1.375(18)
C43 C44 1.375(19)
C44 C45 1.400(16)
C46 O7 1.327(14)
C46 C51 1.415(15)
C46 C47 1.453(14)
C47 C48 1.372(16)
C48 C49 1.415(17)
C49 C50 1.357(16)
C50 C51 1.412(15)
C51 C52 1.437(15)
C52 N4 1.286(14)
C53 N4 1.519(12)
C53 C55 1.522(13)
C53 C54 1.540(14)
C54 O8 1.407(12)
C55 C60 1.366(16)
C55 C56 1.380(16)
C56 C57 1.388(17)
C57 C58 1.33(2)
C58 C59 1.37(2)
C59 C60 1.400(17)
C61 O9 1.300(12)
C61 C66 1.420(14)
C61 C62 1.428(14)
C62 C63 1.359(15)
C63 C64 1.402(17)
C64 C65 1.378(16)
C65 C66 1.377(15)
C66 C67 1.422(14)
C67 N5 1.277(12)
C68 C70 1.492(14)
C68 N5 1.508(12)
C68 C69 1.516(14)
C69 O10 1.447(12)
C70 C71 1.397(15)
C70 C75 1.425(16)
C71 C72 1.398(16)
C72 C73 1.398(19)
C73 C74 1.321(18)
C74 C75 1.394(16)
C76 O11 1.310(13)
C76 C77 1.372(15)
C76 C81 1.422(15)
C77 C78 1.410(15)
C78 C79 1.337(17)
C79 C80 1.370(16)
C80 C81 1.436(14)
C81 C82 1.433(15)
C82 N6 1.285(13)
C83 N6 1.497(12)
C83 C84 1.503(14)
C83 C85 1.517(14)
C84 O12 1.429(11)
C85 C90 1.380(17)
C85 C86 1.407(16)
C86 C87 1.398(16)
C87 C88 1.41(2)
C88 C89 1.40(2)
C89 C90 1.423(16)
C91 N7 1.60(3)
C91 C92 1.61(4)
C92 C93 1.56(4)
C93 N8 1.51(3)
C94 N7 1.38(2)
C94 N8 1.42(2)
C94 C99 1.464(15)
C95 N7 1.37(3)
C95 C96 1.477(15)
C96 C97 1.468(15)
C97 C98 1.477(15)
C98 C99 1.477(15)
C1N1 O1N1 1.240(10)
C1N1 N1N1 1.292(11)
C2N1 O2N1 1.247(11)
C2N1 N2N1 1.296(11)
C3N1 O3N1 1.259(12)
C3N1 N3N1 1.309(12)
C4N1 O4N1 1.234(10)
C4N1 N4N1 1.287(11)
C5N1 O5N1 1.247(11)
C5N1 N5N1 1.296(12)
C6N1 O6N1 1.247(11)
C6N1 N6N1 1.292(12)
C1N2 N1N1 1.417(12)
C2N2 N2N1 1.420(12)
C3N2 N3N1 1.418(12)
C4N2 N4N1 1.422(12)
C5N2 N5N1 1.416(13)
C6N2 N6N1 1.422(13)
C1N3 N1N1 1.412(11)
C2N3 N2N1 1.398(11)
C3N3 N3N1 1.402(12)
C4N3 N4N1 1.405(11)
C5N3 N5N1 1.408(12)
C6N3 N6N1 1.407(12)
